data_1507063
loop_
_publ_author_name
'Wolckenhauer, Scott A.'
'Rychnovsky, Scott D.'

_publ_section_title
;
 Generation and utility of tertiary alpha-aminoorganolithium reagents.
;
_journal_issue 16
_journal_name_full 'Organic letters'
_journal_page_first 2745
_journal_page_last 2748
_journal_paper_doi 10.1021/ol049039p
_journal_volume 6
_journal_year 2004
_chemical_formula_sum 'C14 H22 F3 N O3'
_chemical_formula_weight 309.33
_chemical_name_systematic
; 
 ? 
;
_space_group_IT_number 14
_symmetry_cell_setting monoclinic
_symmetry_space_group_name_Hall '-P 2yn'
_symmetry_space_group_name_H-M 'P 1 21/n 1'
_atom_sites_solution_hydrogens difmap
_atom_sites_solution_primary direct
_atom_sites_solution_secondary difmap
_audit_creation_method SHELXTL
_cell_angle_alpha 90.00
_cell_angle_beta 114.216(2)
_cell_angle_gamma 90.00
_cell_formula_units_Z 4
_cell_length_a 8.8599(9)
_cell_length_b 20.656(2)
_cell_length_c 9.0612(9)
_cell_measurement_temperature 163(2)
_cell_volume 1512.4(3)
_computing_cell_refinement 'Bruker SMART/SAINT'
_computing_data_collection 'Bruker SMART'
_computing_data_reduction 'Bruker SAINT'
_computing_molecular_graphics 'Bruker SHELXTL'
_computing_publication_material 'Bruker SHELXTL'
_computing_structure_refinement 'Bruker SHELXTL'
_computing_structure_solution 'Bruker SHELXTL'
_diffrn_ambient_temperature 163(2)
_diffrn_measured_fraction_theta_full 0.981
_diffrn_measured_fraction_theta_max 0.981
_diffrn_measurement_device_type 'CCD area detector'
_diffrn_measurement_method 'omega scans'
_diffrn_radiation_monochromator graphite
_diffrn_radiation_source 'sealed tube'
_diffrn_radiation_type MoK\a
_diffrn_radiation_wavelength 0.71073
_diffrn_reflns_av_R_equivalents 0.0324
_diffrn_reflns_av_sigmaI/netI 0.0271
_diffrn_reflns_limit_h_max 11
_diffrn_reflns_limit_h_min -11
_diffrn_reflns_limit_k_max 26
_diffrn_reflns_limit_k_min -27
_diffrn_reflns_limit_l_max 12
_diffrn_reflns_limit_l_min -12
_diffrn_reflns_number 15886
_diffrn_reflns_theta_full 28.30
_diffrn_reflns_theta_max 28.30
_diffrn_reflns_theta_min 2.65
_diffrn_standards_decay_% '< 1.0'
_diffrn_standards_interval_count 'initial 50 frames recollected'
_diffrn_standards_number '50 frames'
_exptl_absorpt_coefficient_mu 0.118
_exptl_absorpt_correction_T_max 0.9791
_exptl_absorpt_correction_T_min 0.9711
_exptl_absorpt_correction_type multi-scan
_exptl_absorpt_process_details 'Bruker SADABS'
_exptl_crystal_colour colorless
_exptl_crystal_density_diffrn 1.359
_exptl_crystal_density_meas ?
_exptl_crystal_density_method 'not measured'
_exptl_crystal_description mfp
_exptl_crystal_F_000 656
_exptl_crystal_size_max 0.25
_exptl_crystal_size_mid 0.25
_exptl_crystal_size_min 0.18
_refine_diff_density_max 0.472
_refine_diff_density_min -0.355
_refine_diff_density_rms 0.046
_refine_ls_extinction_method none
_refine_ls_goodness_of_fit_ref 1.070
_refine_ls_hydrogen_treatment refall
_refine_ls_matrix_type full
_refine_ls_number_parameters 278
_refine_ls_number_reflns 3678
_refine_ls_number_restraints 0
_refine_ls_restrained_S_all 1.070
_refine_ls_R_factor_all 0.0633
_refine_ls_R_factor_gt 0.0422
_refine_ls_shift/su_max 0.000
_refine_ls_shift/su_mean 0.000
_refine_ls_structure_factor_coef Fsqd
_refine_ls_weighting_details 'calc w=1/[\s^2^(Fo^2^)+(0.0361P)^2^+0.9311P] where P=(Fo^2^+2Fc^2^)/3'
_refine_ls_weighting_scheme calc
_refine_ls_wR_factor_gt 0.0958
_refine_ls_wR_factor_ref 0.1098
_reflns_number_gt 2805
_reflns_number_total 3678
_reflns_threshold_expression >2sigma(I)
_cod_data_source_file ol049039psi20040617_054232.cif
_cod_data_source_block sdr13
_cod_depositor_comments
;
The following automatic conversions were performed:

'_symmetry_cell_setting' value 'Monoclinic' changed to 'monoclinic'
according to /home/saulius/struct/CIF-dictionaries/cif_core.dic
dictionary named 'cif_core.dic' version 2.4.1 from 2010-06-29.

Automatic conversion script
Id: cif_fix_values 1715 2011-07-08 13:25:40Z adriana 

The following automatic conversions were performed:

'_exptl_crystal_density_meas' value 'n/a' was changed to '?' - the
value is perceived as not measured.

Automatic conversion script
Id: cif_fix_values 3008 2015-01-20 13:52:24Z robertas 
;
_cod_original_sg_symbol_H-M P2(1)/n
_cod_database_code 1507063

loop_
_symmetry_equiv_pos_as_xyz
'x, y, z'
'-x+1/2, y+1/2, -z+1/2'
'-x, -y, -z'
'x-1/2, -y-1/2, z-1/2'

loop_
_atom_site_label
_atom_site_type_symbol
_atom_site_fract_x
_atom_site_fract_y
_atom_site_fract_z
_atom_site_U_iso_or_equiv
_atom_site_adp_type
_atom_site_occupancy
_atom_site_symmetry_multiplicity
_atom_site_calc_flag
N1 N 0.02702(15) 0.08164(6) -0.17550(15) 0.0169(2) Uani 1 1 d
O1 O -0.57739(14) 0.20581(6) -0.20269(15) 0.0329(3) Uani 1 1 d
C1 C 0.1407(2) 0.07220(8) -0.25911(19) 0.0233(3) Uani 1 1 d
C2 C 0.0517(2) 0.08950(8) -0.4363(2) 0.0280(3) Uani 1 1 d
C3 C -0.0037(2) 0.15979(8) -0.45100(19) 0.0251(3) Uani 1 1 d
C4 C -0.11798(19) 0.17049(7) -0.36459(18) 0.0209(3) Uani 1 1 d
C5 C -0.04612(17) 0.14900(6) -0.18618(16) 0.0164(3) Uani 1 1 d
C6 C -0.18779(17) 0.14092(7) -0.12791(17) 0.0179(3) Uani 1 1 d
C7 C -0.2910(2) 0.20319(8) -0.1521(2) 0.0249(3) Uani 1 1 d
C8 C -0.43722(19) 0.19187(7) -0.1091(2) 0.0243(3) Uani 1 1 d
C9 C -0.3966(2) 0.16266(9) 0.0547(2) 0.0295(4) Uani 1 1 d
C10 C -0.2837(2) 0.10343(8) 0.0835(2) 0.0265(3) Uani 1 1 d
C11 C -0.13293(19) 0.11794(8) 0.04710(18) 0.0222(3) Uani 1 1 d
C12 C 0.09069(18) 0.19463(7) -0.07937(19) 0.0207(3) Uani 1 1 d
H1 H 0.085(2) 0.0707(9) -0.071(2) 0.026(5) Uiso 1 1 d
H2 H -0.057(2) 0.0508(10) -0.219(2) 0.030(5) Uiso 1 1 d
H1A H 0.238(2) 0.0993(9) -0.204(2) 0.026(5) Uiso 1 1 d
H1B H 0.172(2) 0.0268(9) -0.244(2) 0.026(4) Uiso 1 1 d
H2A H 0.126(2) 0.0803(9) -0.488(2) 0.035(5) Uiso 1 1 d
H2B H -0.043(2) 0.0615(10) -0.487(2) 0.031(5) Uiso 1 1 d
H3A H -0.060(2) 0.1726(9) -0.563(2) 0.026(4) Uiso 1 1 d
H3B H 0.094(2) 0.1877(9) -0.405(2) 0.028(5) Uiso 1 1 d
H4A H -0.144(2) 0.2153(9) -0.366(2) 0.020(4) Uiso 1 1 d
H4B H -0.220(2) 0.1469(9) -0.421(2) 0.031(5) Uiso 1 1 d
H6A H -0.259(2) 0.1083(8) -0.196(2) 0.019(4) Uiso 1 1 d
H7A H -0.222(2) 0.2372(10) -0.078(2) 0.032(5) Uiso 1 1 d
H7B H -0.333(2) 0.2178(9) -0.261(2) 0.032(5) Uiso 1 1 d
H9A H -0.497(3) 0.1518(10) 0.066(3) 0.044(6) Uiso 1 1 d
H9B H -0.336(2) 0.1960(10) 0.137(2) 0.032(5) Uiso 1 1 d
H10A H -0.348(2) 0.0668(9) 0.012(2) 0.028(5) Uiso 1 1 d
H10B H -0.247(2) 0.0878(9) 0.196(2) 0.032(5) Uiso 1 1 d
H11A H -0.066(2) 0.0791(9) 0.068(2) 0.025(4) Uiso 1 1 d
H11B H -0.062(2) 0.1516(9) 0.122(2) 0.030(5) Uiso 1 1 d
H12A H 0.175(2) 0.1997(9) -0.123(2) 0.025(4) Uiso 1 1 d
H12B H 0.143(2) 0.1780(9) 0.030(2) 0.025(4) Uiso 1 1 d
H12C H 0.039(2) 0.2358(10) -0.078(2) 0.032(5) Uiso 1 1 d
C13 C 0.28094(18) 0.04202(7) 0.26219(18) 0.0211(3) Uani 1 1 d
C14 C 0.4219(2) 0.08541(8) 0.3775(2) 0.0302(4) Uani 1 1 d
O3 O 0.20398(14) 0.01106(6) 0.32578(14) 0.0295(3) Uani 1 1 d
O2 O 0.26181(14) 0.04496(6) 0.11896(13) 0.0330(3) Uani 1 1 d
F1 F 0.3820(2) 0.14771(6) 0.34634(18) 0.0747(5) Uani 1 1 d
F2 F 0.56226(14) 0.07642(7) 0.35846(14) 0.0560(4) Uani 1 1 d
F3 F 0.45843(13) 0.07593(6) 0.53325(12) 0.0410(3) Uani 1 1 d

loop_
_atom_site_aniso_label
_atom_site_aniso_U_11
_atom_site_aniso_U_22
_atom_site_aniso_U_33
_atom_site_aniso_U_23
_atom_site_aniso_U_13
_atom_site_aniso_U_12
N1 0.0165(6) 0.0152(6) 0.0179(6) -0.0008(5) 0.0060(5) -0.0007(5)
O1 0.0202(6) 0.0357(7) 0.0409(7) -0.0006(5) 0.0107(5) 0.0044(5)
C1 0.0249(8) 0.0199(7) 0.0297(8) 0.0000(6) 0.0159(7) 0.0019(6)
C2 0.0379(9) 0.0252(8) 0.0266(8) -0.0020(6) 0.0191(7) -0.0013(7)
C3 0.0302(8) 0.0241(8) 0.0216(7) 0.0028(6) 0.0111(6) -0.0027(7)
C4 0.0202(7) 0.0196(7) 0.0201(7) 0.0024(6) 0.0053(6) -0.0004(6)
C5 0.0155(6) 0.0132(6) 0.0185(6) 0.0000(5) 0.0050(5) 0.0008(5)
C6 0.0147(6) 0.0170(7) 0.0200(7) 0.0001(5) 0.0053(5) -0.0003(5)
C7 0.0221(8) 0.0218(8) 0.0316(8) 0.0065(6) 0.0119(7) 0.0051(6)
C8 0.0224(7) 0.0176(7) 0.0343(8) -0.0026(6) 0.0129(7) 0.0021(6)
C9 0.0291(9) 0.0294(9) 0.0368(9) 0.0029(7) 0.0202(7) 0.0063(7)
C10 0.0296(8) 0.0247(8) 0.0308(8) 0.0042(7) 0.0181(7) 0.0043(7)
C11 0.0216(7) 0.0224(8) 0.0233(7) 0.0032(6) 0.0099(6) 0.0043(6)
C12 0.0181(7) 0.0184(7) 0.0234(7) -0.0033(6) 0.0064(6) -0.0024(6)
C13 0.0163(7) 0.0198(7) 0.0227(7) -0.0029(6) 0.0036(6) 0.0034(5)
C14 0.0296(9) 0.0281(9) 0.0280(8) -0.0011(7) 0.0069(7) -0.0089(7)
O3 0.0276(6) 0.0275(6) 0.0344(6) -0.0089(5) 0.0137(5) -0.0098(5)
O2 0.0269(6) 0.0452(7) 0.0207(6) -0.0006(5) 0.0035(5) 0.0069(5)
F1 0.0932(11) 0.0206(6) 0.0763(10) -0.0038(6) 0.0004(8) -0.0121(6)
F2 0.0290(6) 0.0958(11) 0.0431(7) -0.0081(6) 0.0146(5) -0.0269(6)
F3 0.0347(6) 0.0581(7) 0.0236(5) -0.0117(5) 0.0054(4) -0.0142(5)

loop_
_atom_type_symbol
_atom_type_description
_atom_type_scat_dispersion_real
_atom_type_scat_dispersion_imag
_atom_type_scat_source
C C 0.0033 0.0016 'International Tables Vol C Tables 4.2.6.8 and 6.1.1.4'
H H 0.0000 0.0000 'International Tables Vol C Tables 4.2.6.8 and 6.1.1.4'
N N 0.0061 0.0033 'International Tables Vol C Tables 4.2.6.8 and 6.1.1.4'
O O 0.0106 0.0060 'International Tables Vol C Tables 4.2.6.8 and 6.1.1.4'
F F 0.0171 0.0103 'International Tables Vol C Tables 4.2.6.8 and 6.1.1.4'

loop_
_geom_angle_atom_site_label_1
_geom_angle_atom_site_label_2
_geom_angle_atom_site_label_3
_geom_angle
C1 N1 C5 116.31(11)
N1 C1 C2 109.86(13)
C1 C2 C3 109.09(13)
C2 C3 C4 110.56(13)
C3 C4 C5 114.87(12)
N1 C5 C12 108.52(11)
N1 C5 C4 108.20(11)
C12 C5 C4 111.49(12)
N1 C5 C6 105.18(11)
C12 C5 C6 113.07(12)
C4 C5 C6 110.07(11)
C11 C6 C7 108.90(12)
C11 C6 C5 115.26(11)
C7 C6 C5 112.10(12)
C8 C7 C6 110.76(12)
O1 C8 C9 123.09(14)
O1 C8 C7 121.29(15)
C9 C8 C7 115.62(13)
C8 C9 C10 111.32(13)
C11 C10 C9 111.92(13)
C10 C11 C6 110.45(13)
O3 C13 O2 130.44(15)
O3 C13 C14 115.62(13)
O2 C13 C14 113.92(14)
F3 C14 F1 107.20(15)
F3 C14 F2 106.44(14)
F1 C14 F2 106.65(15)
F3 C14 C13 114.26(13)
F1 C14 C13 110.24(14)
F2 C14 C13 111.65(14)

loop_
_geom_bond_atom_site_label_1
_geom_bond_atom_site_label_2
_geom_bond_distance
N1 C1 1.5008(18)
N1 C5 1.5212(17)
O1 C8 1.2168(19)
C1 C2 1.513(2)
C2 C3 1.521(2)
C3 C4 1.529(2)
C4 C5 1.5399(19)
C5 C12 1.5271(19)
C5 C6 1.5575(19)
C6 C11 1.531(2)
C6 C7 1.541(2)
C7 C8 1.516(2)
C8 C9 1.502(2)
C9 C10 1.534(2)
C10 C11 1.531(2)
C13 O3 1.2362(19)
C13 O2 1.2396(19)
C13 C14 1.544(2)
C14 F3 1.3264(19)
C14 F1 1.334(2)
C14 F2 1.337(2)

loop_
_geom_torsion_atom_site_label_1
_geom_torsion_atom_site_label_2
_geom_torsion_atom_site_label_3
_geom_torsion_atom_site_label_4
_geom_torsion
C5 N1 C1 C2 -57.18(17)
N1 C1 C2 C3 59.55(17)
C1 C2 C3 C4 -58.82(18)
C2 C3 C4 C5 54.43(18)
C1 N1 C5 C12 -71.96(15)
C1 N1 C5 C4 49.17(15)
C1 N1 C5 C6 166.77(12)
C3 C4 C5 N1 -47.23(16)
C3 C4 C5 C12 72.03(16)
C3 C4 C5 C6 -161.66(12)
N1 C5 C6 C11 62.18(15)
C12 C5 C6 C11 -56.06(16)
C4 C5 C6 C11 178.52(12)
N1 C5 C6 C7 -172.49(12)
C12 C5 C6 C7 69.26(15)
C4 C5 C6 C7 -56.16(16)
C11 C6 C7 C8 -56.57(17)
C5 C6 C7 C8 174.69(12)
C6 C7 C8 O1 -127.74(16)
C6 C7 C8 C9 52.21(18)
O1 C8 C9 C10 131.49(16)
C7 C8 C9 C10 -48.5(2)
C8 C9 C10 C11 50.43(19)
C9 C10 C11 C6 -57.91(18)
C7 C6 C11 C10 60.35(16)
C5 C6 C11 C10 -172.70(12)
O3 C13 C14 F3 10.1(2)
O2 C13 C14 F3 -171.12(14)
O3 C13 C14 F1 -110.71(17)
O2 C13 C14 F1 68.10(19)
O3 C13 C14 F2 130.93(15)
O2 C13 C14 F2 -50.26(19)
